data_7718834
loop_
_publ_author_name
'Mudarmah, Khalil'
'Abeydeera, Nalin'
'Chen, Guanyu'
'Jogadi, Wjdan'
'Krause, Jeanette A.'
'Budzik, Jonathan M.'
'Huang, Songping D.'

_publ_section_title
;
 Synthesis, structural characterization, and antimicrobial activity of
 Zn(cloxyquin)<sub>2</sub>: towards harnessing zinc intoxication and
 immune response restoration to combat <i>Staphylococcus aureus</i> and
 <i>Mycobacterium tuberculosis</i>.
;
_journal_issue 25
_journal_name_full 'Dalton transactions (Cambridge, England : 2003)'
_journal_page_first 9975
_journal_page_last 9983
_journal_paper_doi 10.1039/d4dt02895c
_journal_volume 54
_journal_year 2025
_chemical_formula_moiety 'C72 H40 Cl8 N8 O8 Zn4, 3.5(C4 H8 O), 0.5(C5 H10 O)'
_chemical_formula_sum 'C88.5 H73 Cl8 N8 O12 Zn4'
_chemical_formula_weight 1985.62
_space_group_crystal_system triclinic
_space_group_IT_number 2
_space_group_name_Hall '-P 1'
_space_group_name_H-M_alt 'P -1'
_atom_sites_solution_hydrogens geom
_atom_sites_solution_primary direct
_atom_sites_solution_secondary difmap
_audit_creation_method SHELXL-2017/1
_audit_update_record
;
2024-09-12 deposited with the CCDC.	2025-05-30 downloaded from the CCDC.
;
_cell_angle_alpha 89.2213(16)
_cell_angle_beta 81.6740(16)
_cell_angle_gamma 72.4901(15)
_cell_formula_units_Z 1
_cell_length_a 11.1480(9)
_cell_length_b 13.4176(11)
_cell_length_c 14.5317(12)
_cell_measurement_reflns_used 9934
_cell_measurement_temperature 150(2)
_cell_measurement_theta_max 26.38
_cell_measurement_theta_min 2.22
_cell_volume 2050.0(3)
_computing_cell_refinement 'Bruker SAINT v8.38A (Bruker, 2016)'
_computing_data_collection 'Bruker APEX3 v2018.1.0 (Bruker, 2018)'
_computing_data_reduction 'Bruker SAINT v8.38A (Bruker, 2016)'
_computing_molecular_graphics 'Bruker SHELXTL v6.14'
_computing_publication_material 'Bruker SHELXTL v6.14'
_computing_structure_refinement 'SHELXL-2017/1 (Sheldrick, 2017, G.M. Sheldrick (2015) Acta Cryst., C71, 3-8)'
_computing_structure_solution 'Bruker SHELXTL v6.14'
_diffrn_ambient_temperature 150(2)
_diffrn_measured_fraction_theta_full 1.000
_diffrn_measured_fraction_theta_max 0.999
_diffrn_measurement_device_type 'Bruker APEX-II CCD'
_diffrn_measurement_method '\w scans'
_diffrn_radiation_monochromator 'Bruker TRIUMPH curved-graphite'
_diffrn_radiation_type MoK\a
_diffrn_radiation_wavelength 0.71073
_diffrn_reflns_av_R_equivalents 0.0293
_diffrn_reflns_av_unetI/netI 0.0247
_diffrn_reflns_Laue_measured_fraction_full 1.000
_diffrn_reflns_Laue_measured_fraction_max 0.999
_diffrn_reflns_limit_h_max 13
_diffrn_reflns_limit_h_min -13
_diffrn_reflns_limit_k_max 16
_diffrn_reflns_limit_k_min -16
_diffrn_reflns_limit_l_max 18
_diffrn_reflns_limit_l_min -18
_diffrn_reflns_number 40243
_diffrn_reflns_point_group_measured_fraction_full 1.000
_diffrn_reflns_point_group_measured_fraction_max 0.999
_diffrn_reflns_theta_full 25.242
_diffrn_reflns_theta_max 26.406
_diffrn_reflns_theta_min 1.417
_diffrn_source 'fine-focus sealed tube'
_exptl_absorpt_coefficient_mu 1.487
_exptl_absorpt_correction_T_max 0.862
_exptl_absorpt_correction_T_min 0.834
_exptl_absorpt_correction_type multi-scan
_exptl_absorpt_process_details 'SADABS 2016/2 (L.Krause, et al. J. Appl. Cryst. (2015), 48, 3-10)'
_exptl_crystal_colour orange-yellow
_exptl_crystal_density_diffrn 1.608
_exptl_crystal_description tablet
_exptl_crystal_F_000 1012
_exptl_crystal_size_max 0.116
_exptl_crystal_size_mid 0.098
_exptl_crystal_size_min 0.065
_refine_diff_density_max 0.736
_refine_diff_density_min -0.391
_refine_diff_density_rms 0.061
_refine_ls_extinction_method none
_refine_ls_goodness_of_fit_ref 1.011
_refine_ls_hydrogen_treatment constr
_refine_ls_matrix_type full
_refine_ls_number_parameters 605
_refine_ls_number_reflns 8403
_refine_ls_number_restraints 166
_refine_ls_restrained_S_all 1.008
_refine_ls_R_factor_all 0.0449
_refine_ls_R_factor_gt 0.0307
_refine_ls_shift/su_max 0.001
_refine_ls_shift/su_mean 0.000
_refine_ls_structure_factor_coef Fsqd
_refine_ls_weighting_details 'w=1/[\s^2^(Fo^2^)+(0.0362P)^2^+1.6497P] where P=(Fo^2^+2Fc^2^)/3'
_refine_ls_weighting_scheme calc
_refine_ls_wR_factor_gt 0.0711
_refine_ls_wR_factor_ref 0.0770
_reflns_Friedel_coverage 0.000
_reflns_number_gt 6799
_reflns_number_total 8403
_reflns_threshold_expression 'I > 2\s(I)'
_cod_data_source_file d4dt02895c2.cif
_cod_data_source_block Zn-5Cl-8hq
_cod_depositor_comments 'Adding full bibliography for 7718834.cif.'
_cod_original_formula_sum 'C88.50 H73 Cl8 N8 O12 Zn4'
_cod_database_code 7718834
_shelx_shelxl_version_number 2017/1
_shelx_space_group_comment
;
The symmetry employed for this shelxl refinement is uniquely defined
by the following loop, which should always be used as a source of
symmetry information in preference to the above space-group names.
They are only intended as comments.
;
_shelx_estimated_absorpt_t_min 0.846
_shelx_estimated_absorpt_t_max 0.910

loop_
_space_group_symop_operation_xyz
'x, y, z'
'-x, -y, -z'

loop_
_atom_site_label
_atom_site_type_symbol
_atom_site_fract_x
_atom_site_fract_y
_atom_site_fract_z
_atom_site_U_iso_or_equiv
_atom_site_adp_type
_atom_site_occupancy
_atom_site_site_symmetry_order
_atom_site_calc_flag
_atom_site_refinement_flags_posn
_atom_site_refinement_flags_adp
_atom_site_refinement_flags_occupancy
_atom_site_disorder_assembly
_atom_site_disorder_group
Zn1 Zn 0.58113(2) 0.57533(2) 0.44912(2) 0.02101(7) Uani 1 1 d . . . . .
Zn2 Zn 0.58986(3) 0.63682(2) 0.23221(2) 0.02436(7) Uani 1 1 d . . . . .
Cl2 Cl 0.67271(8) 0.07612(6) 0.17127(5) 0.04939(19) Uani 1 1 d . . . . .
Cl4 Cl 1.23000(6) 0.31758(5) 0.32570(5) 0.03828(16) Uani 1 1 d . . . . .
Cl6 Cl 0.73647(7) 0.25276(6) -0.10833(6) 0.0545(2) Uani 1 1 d . . . . .
Cl8 Cl 0.10604(7) 1.08834(5) 0.37660(5) 0.04558(18) Uani 1 1 d . . . . .
O1 O 0.53881(15) 0.43761(12) 0.42973(10) 0.0243(3) Uani 1 1 d . . . . .
O2 O 0.70457(14) 0.58859(12) 0.32936(10) 0.0237(3) Uani 1 1 d . . . . .
O4 O 0.71971(15) 0.61973(13) 0.11634(11) 0.0280(4) Uani 1 1 d . . . . .
O5 O 0.45492(14) 0.65733(12) 0.35321(10) 0.0236(3) Uani 1 1 d . . . . .
N1 N 0.44439(17) 0.28224(14) 0.47705(12) 0.0218(4) Uani 1 1 d . . . . .
N2 N 0.76600(18) 0.48613(14) 0.48119(12) 0.0228(4) Uani 1 1 d . . . . .
N3 N 0.54160(18) 0.52394(16) 0.16242(13) 0.0265(4) Uani 1 1 d . . . . .
N4 N 0.49344(18) 0.79185(15) 0.22216(13) 0.0247(4) Uani 1 1 d . . . . .
C1 C 0.5800(2) 0.35443(17) 0.37355(15) 0.0213(5) Uani 1 1 d . . . . .
C2 C 0.6715(2) 0.34033(18) 0.29628(16) 0.0249(5) Uani 1 1 d . . . . .
H2A H 0.715155 0.390964 0.283479 0.030 Uiso 1 1 calc R U . . .
C3 C 0.7015(2) 0.25255(19) 0.23599(17) 0.0295(5) Uani 1 1 d . . . . .
H3A H 0.762925 0.245997 0.181962 0.035 Uiso 1 1 calc R U . . .
C4 C 0.6440(2) 0.17682(19) 0.25391(17) 0.0301(5) Uani 1 1 d . . . . .
C5 C 0.5569(2) 0.18085(18) 0.33634(16) 0.0259(5) Uani 1 1 d . . . . .
C6 C 0.5260(2) 0.27052(17) 0.39573(15) 0.0209(4) Uani 1 1 d . . . . .
C7 C 0.4998(2) 0.10270(19) 0.36540(18) 0.0332(6) Uani 1 1 d . . . . .
H7A H 0.517488 0.041094 0.327879 0.040 Uiso 1 1 calc R U . . .
C8 C 0.4191(2) 0.11587(19) 0.44739(18) 0.0327(6) Uani 1 1 d . . . . .
H8A H 0.380308 0.063655 0.467284 0.039 Uiso 1 1 calc R U . . .
C9 C 0.3940(2) 0.20723(18) 0.50216(16) 0.0267(5) Uani 1 1 d . . . . .
H9A H 0.338522 0.215237 0.559544 0.032 Uiso 1 1 calc R U . . .
C11 C 0.8253(2) 0.53015(17) 0.32576(15) 0.0216(5) Uani 1 1 d . . . . .
C12 C 0.9178(2) 0.51956(19) 0.24965(16) 0.0256(5) Uani 1 1 d . . . . .
H12A H 0.897339 0.556937 0.195190 0.031 Uiso 1 1 calc R U . . .
C13 C 1.0423(2) 0.45409(19) 0.25158(16) 0.0273(5) Uani 1 1 d . . . . .
H13A H 1.104818 0.448245 0.198395 0.033 Uiso 1 1 calc R U . . .
C14 C 1.0749(2) 0.39887(18) 0.32819(16) 0.0257(5) Uani 1 1 d . . . . .
C15 C 0.9853(2) 0.40710(17) 0.40955(15) 0.0225(5) Uani 1 1 d . . . . .
C16 C 0.8601(2) 0.47383(17) 0.40718(15) 0.0207(4) Uani 1 1 d . . . . .
C17 C 1.0098(2) 0.35432(18) 0.49312(16) 0.0273(5) Uani 1 1 d . . . . .
H17A H 1.092346 0.308974 0.498074 0.033 Uiso 1 1 calc R U . . .
C18 C 0.9143(2) 0.3690(2) 0.56637(17) 0.0307(5) Uani 1 1 d . . . . .
H18A H 0.930057 0.334754 0.622993 0.037 Uiso 1 1 calc R U . . .
C19 C 0.7925(2) 0.43506(19) 0.55766(16) 0.0281(5) Uani 1 1 d . . . . .
H19A H 0.726451 0.443402 0.608849 0.034 Uiso 1 1 calc R U . . .
C21 C 0.7278(2) 0.53706(18) 0.06648(15) 0.0255(5) Uani 1 1 d . . . . .
C22 C 0.8242(2) 0.4946(2) -0.00671(17) 0.0320(6) Uani 1 1 d . . . . .
H22A H 0.890612 0.525467 -0.021641 0.038 Uiso 1 1 calc R U . . .
C23 C 0.8256(2) 0.4074(2) -0.05893(18) 0.0363(6) Uani 1 1 d . . . . .
H23A H 0.892798 0.380625 -0.108759 0.044 Uiso 1 1 calc R U . . .
C24 C 0.7328(2) 0.3598(2) -0.04004(18) 0.0345(6) Uani 1 1 d . . . . .
C25 C 0.6314(2) 0.39688(19) 0.03450(17) 0.0293(5) Uani 1 1 d . . . . .
C26 C 0.6321(2) 0.48405(18) 0.08759(15) 0.0254(5) Uani 1 1 d . . . . .
C27 C 0.5306(2) 0.3543(2) 0.05959(18) 0.0337(6) Uani 1 1 d . . . . .
H27A H 0.525644 0.296491 0.024976 0.040 Uiso 1 1 calc R U . . .
C28 C 0.4401(2) 0.3965(2) 0.13379(18) 0.0348(6) Uani 1 1 d . . . . .
H28A H 0.371528 0.368597 0.151020 0.042 Uiso 1 1 calc R U . . .
C29 C 0.4491(2) 0.4814(2) 0.18439(17) 0.0329(6) Uani 1 1 d . . . . .
H29A H 0.386178 0.509492 0.236533 0.039 Uiso 1 1 calc R U . . .
C31 C 0.3781(2) 0.75451(17) 0.36286(15) 0.0223(5) Uani 1 1 d . . . . .
C32 C 0.2818(2) 0.79183(18) 0.43671(16) 0.0246(5) Uani 1 1 d . . . . .
H32A H 0.270546 0.746781 0.486030 0.030 Uiso 1 1 calc R U . . .
C33 C 0.2003(2) 0.89467(19) 0.44040(17) 0.0278(5) Uani 1 1 d . . . . .
H33A H 0.134668 0.917651 0.491901 0.033 Uiso 1 1 calc R U . . .
C34 C 0.2134(2) 0.96240(18) 0.37156(18) 0.0294(5) Uani 1 1 d . . . . .
C35 C 0.3116(2) 0.93156(19) 0.29504(17) 0.0276(5) Uani 1 1 d . . . . .
C36 C 0.3942(2) 0.82769(18) 0.29236(15) 0.0226(5) Uani 1 1 d . . . . .
C37 C 0.3343(3) 0.9949(2) 0.21979(19) 0.0354(6) Uani 1 1 d . . . . .
H37A H 0.280172 1.064487 0.217839 0.043 Uiso 1 1 calc R U . . .
C38 C 0.4335(3) 0.9565(2) 0.15009(19) 0.0375(6) Uani 1 1 d . . . . .
H38A H 0.448600 0.998973 0.099572 0.045 Uiso 1 1 calc R U . . .
C39 C 0.5129(2) 0.8538(2) 0.15381(17) 0.0309(5) Uani 1 1 d . . . . .
H39A H 0.582803 0.827912 0.105739 0.037 Uiso 1 1 calc R U . . .
O6 O 0.2322(4) 1.1127(3) 0.0209(3) 0.0568(10) Uani 0.75 1 d D U P A 1
C40 C 0.1371(5) 1.0597(4) 0.0391(5) 0.0528(11) Uani 0.75 1 d D U P A 1
H40A H 0.158837 1.007225 0.087330 0.063 Uiso 0.75 1 calc R U P A 1
H40B H 0.131462 1.023470 -0.018308 0.063 Uiso 0.75 1 calc R U P A 1
C41 C 0.0135(5) 1.1409(4) 0.0718(4) 0.0579(11) Uani 0.75 1 d D U P A 1
H41A H -0.038701 1.159194 0.020937 0.069 Uiso 0.75 1 calc R U P A 1
H41B H -0.035079 1.115472 0.124535 0.069 Uiso 0.75 1 calc R U P A 1
C42 C 0.0476(8) 1.2311(5) 0.1011(5) 0.0633(12) Uani 0.75 1 d D U P A 1
H42A H 0.045706 1.232511 0.169396 0.076 Uiso 0.75 1 calc R U P A 1
H42B H -0.012997 1.296677 0.083784 0.076 Uiso 0.75 1 calc R U P A 1
C43 C 0.1787(5) 1.2201(4) 0.0526(6) 0.0595(11) Uani 0.75 1 d D U P A 1
H43A H 0.175513 1.267018 -0.000795 0.071 Uiso 0.75 1 calc R U P A 1
H43B H 0.230474 1.238116 0.095787 0.071 Uiso 0.75 1 calc R U P A 1
O6B O 0.2406(14) 1.1386(11) 0.0387(11) 0.0556(16) Uani 0.25 1 d D U P B 2
C40B C 0.1580(18) 1.0762(13) 0.0262(15) 0.0553(16) Uani 0.25 1 d D U P B 2
H40C H 0.200513 1.001113 0.034643 0.066 Uiso 0.25 1 calc R U P B 2
H40D H 0.131401 1.085122 -0.036233 0.066 Uiso 0.25 1 calc R U P B 2
C41B C 0.0442(14) 1.1196(12) 0.1026(11) 0.0558(16) Uani 0.25 1 d D U P B 2
H41C H -0.035285 1.117040 0.081405 0.067 Uiso 0.25 1 calc R U P B 2
H41D H 0.055856 1.078369 0.159430 0.067 Uiso 0.25 1 calc R U P B 2
C42B C 0.039(2) 1.2268(15) 0.1213(16) 0.0577(16) Uani 0.25 1 d D U P B 2
H42C H 0.046794 1.237632 0.187123 0.069 Uiso 0.25 1 calc R U P B 2
H42D H -0.041890 1.276089 0.107332 0.069 Uiso 0.25 1 calc R U P B 2
C43B C 0.1489(17) 1.2413(12) 0.0581(18) 0.0582(16) Uani 0.25 1 d D U P B 2
H43C H 0.188035 1.285726 0.091082 0.070 Uiso 0.25 1 calc R U P B 2
C44B C 0.1203(9) 1.2869(8) -0.0282(7) 0.029(2) Uani 0.25 1 d . . P B 2
H44D H 0.138197 1.354110 -0.032388 0.043 Uiso 0.25 1 calc R U P B 2
H44E H 0.030272 1.297906 -0.032170 0.043 Uiso 0.25 1 calc R U P B 2
H44F H 0.172913 1.239954 -0.079575 0.043 Uiso 0.25 1 calc R U P B 2
O7A O 0.1651(4) 0.1662(4) 0.6364(3) 0.0667(11) Uani 0.7 1 d . U P C 1
O7B O 0.2258(11) 0.1180(9) 0.6623(7) 0.076(2) Uani 0.3 1 d . U P C 2
C45 C 0.1136(4) 0.0818(3) 0.6480(2) 0.0657(10) Uani 1 1 d . . . . .
H45A H 0.182317 0.014548 0.645712 0.079 Uiso 0.7 1 calc R U P C 1
H45B H 0.062023 0.080132 0.598304 0.079 Uiso 0.7 1 calc R U P C 1
H45C H 0.067113 0.123062 0.600104 0.079 Uiso 0.3 1 calc R U P C 2
H45D H 0.141489 0.006849 0.628795 0.079 Uiso 0.3 1 calc R U P C 2
C46 C 0.0326(4) 0.0999(3) 0.7408(2) 0.0671(10) Uani 1 1 d . . . . .
H46A H 0.050578 0.035543 0.777231 0.080 Uiso 1 1 calc R U . . .
H46B H -0.058806 0.123374 0.734354 0.080 Uiso 1 1 calc R U . . .
C47 C 0.0696(4) 0.1836(4) 0.7855(3) 0.0814(13) Uani 1 1 d . . . . .
H47A H 0.003689 0.252057 0.784193 0.098 Uiso 1 1 calc R U . . .
H47B H 0.080457 0.167472 0.851010 0.098 Uiso 1 1 calc R U . . .
C48 C 0.1886(3) 0.1857(3) 0.7316(3) 0.0598(9) Uani 1 1 d . . . . .
H48A H 0.261676 0.130034 0.749593 0.072 Uiso 0.7 1 calc R U P C 1
H48B H 0.203097 0.254481 0.737675 0.072 Uiso 0.7 1 calc R U P C 1
H48C H 0.178671 0.256659 0.707421 0.072 Uiso 0.3 1 calc R U P C 2
H48D H 0.254936 0.171071 0.772786 0.072 Uiso 0.3 1 calc R U P C 2

loop_
_atom_site_aniso_label
_atom_site_aniso_U_11
_atom_site_aniso_U_22
_atom_site_aniso_U_33
_atom_site_aniso_U_23
_atom_site_aniso_U_13
_atom_site_aniso_U_12
Zn1 0.02187(14) 0.02173(14) 0.01817(13) 0.00004(10) 0.00187(10) -0.00691(10)
Zn2 0.02540(15) 0.02706(15) 0.01831(13) 0.00093(10) -0.00141(10) -0.00534(11)
Cl2 0.0632(5) 0.0370(4) 0.0426(4) -0.0179(3) 0.0104(3) -0.0148(3)
Cl4 0.0226(3) 0.0455(4) 0.0393(4) 0.0063(3) -0.0024(3) -0.0005(3)
Cl6 0.0457(4) 0.0553(5) 0.0592(5) -0.0297(4) 0.0003(4) -0.0125(4)
Cl8 0.0439(4) 0.0259(3) 0.0563(4) 0.0003(3) 0.0037(3) 0.0002(3)
O1 0.0287(9) 0.0212(8) 0.0219(8) -0.0027(6) 0.0042(7) -0.0095(7)
O2 0.0208(8) 0.0277(8) 0.0198(8) 0.0034(6) -0.0005(6) -0.0048(7)
O4 0.0309(9) 0.0316(9) 0.0208(8) 0.0003(7) 0.0006(7) -0.0104(7)
O5 0.0238(8) 0.0239(8) 0.0210(8) 0.0015(6) -0.0020(6) -0.0045(7)
N1 0.0210(9) 0.0226(10) 0.0211(9) 0.0019(8) -0.0027(7) -0.0060(8)
N2 0.0245(10) 0.0245(10) 0.0203(9) 0.0005(8) -0.0007(8) -0.0099(8)
N3 0.0254(10) 0.0316(11) 0.0212(10) 0.0029(8) -0.0024(8) -0.0074(9)
N4 0.0253(10) 0.0276(10) 0.0220(9) 0.0034(8) -0.0043(8) -0.0090(8)
C1 0.0212(11) 0.0220(11) 0.0196(10) 0.0016(9) -0.0042(9) -0.0043(9)
C2 0.0226(12) 0.0273(12) 0.0237(11) 0.0007(9) -0.0002(9) -0.0073(10)
C3 0.0269(13) 0.0312(13) 0.0244(12) -0.0039(10) 0.0033(10) -0.0028(10)
C4 0.0325(13) 0.0247(12) 0.0283(12) -0.0089(10) 0.0004(10) -0.0032(10)
C5 0.0245(12) 0.0233(12) 0.0281(12) -0.0006(9) -0.0053(10) -0.0038(9)
C6 0.0192(11) 0.0217(11) 0.0202(11) 0.0015(9) -0.0047(9) -0.0030(9)
C7 0.0365(14) 0.0226(12) 0.0400(14) -0.0038(11) -0.0058(11) -0.0077(11)
C8 0.0343(14) 0.0273(13) 0.0403(14) 0.0063(11) -0.0073(11) -0.0142(11)
C9 0.0237(12) 0.0295(13) 0.0269(12) 0.0043(10) -0.0030(10) -0.0087(10)
C11 0.0221(11) 0.0215(11) 0.0227(11) 0.0001(9) -0.0024(9) -0.0090(9)
C12 0.0243(12) 0.0319(13) 0.0201(11) 0.0044(9) -0.0025(9) -0.0083(10)
C13 0.0234(12) 0.0348(13) 0.0231(12) -0.0006(10) 0.0015(9) -0.0102(10)
C14 0.0196(11) 0.0261(12) 0.0296(12) -0.0007(10) -0.0028(9) -0.0045(9)
C15 0.0237(12) 0.0217(11) 0.0244(11) 0.0006(9) -0.0054(9) -0.0095(9)
C16 0.0229(11) 0.0196(11) 0.0209(11) -0.0008(9) -0.0018(9) -0.0092(9)
C17 0.0273(12) 0.0263(12) 0.0294(12) 0.0037(10) -0.0082(10) -0.0080(10)
C18 0.0380(14) 0.0326(13) 0.0248(12) 0.0076(10) -0.0082(11) -0.0142(11)
C19 0.0321(13) 0.0313(13) 0.0222(11) 0.0028(10) -0.0012(10) -0.0127(11)
C21 0.0259(12) 0.0285(12) 0.0191(11) 0.0065(9) -0.0053(9) -0.0031(10)
C22 0.0263(13) 0.0412(15) 0.0269(12) 0.0018(11) -0.0019(10) -0.0089(11)
C23 0.0278(13) 0.0440(16) 0.0305(13) -0.0078(12) 0.0026(11) -0.0037(12)
C24 0.0329(14) 0.0350(14) 0.0301(13) -0.0108(11) -0.0046(11) -0.0016(11)
C25 0.0275(13) 0.0321(13) 0.0264(12) 0.0024(10) -0.0089(10) -0.0038(10)
C26 0.0244(12) 0.0295(12) 0.0194(11) 0.0028(9) -0.0058(9) -0.0028(10)
C27 0.0342(14) 0.0334(14) 0.0353(14) -0.0005(11) -0.0127(11) -0.0091(11)
C28 0.0289(13) 0.0447(16) 0.0345(14) 0.0059(12) -0.0051(11) -0.0169(12)
C29 0.0280(13) 0.0426(15) 0.0262(12) 0.0021(11) -0.0019(10) -0.0089(11)
C31 0.0212(11) 0.0244(12) 0.0235(11) -0.0002(9) -0.0063(9) -0.0087(9)
C32 0.0239(12) 0.0274(12) 0.0228(11) 0.0009(9) -0.0022(9) -0.0088(10)
C33 0.0241(12) 0.0296(13) 0.0286(12) -0.0051(10) 0.0002(10) -0.0083(10)
C34 0.0258(12) 0.0211(12) 0.0382(14) -0.0041(10) -0.0033(10) -0.0029(10)
C35 0.0270(12) 0.0263(12) 0.0315(13) 0.0018(10) -0.0070(10) -0.0099(10)
C36 0.0214(11) 0.0261(12) 0.0229(11) 0.0000(9) -0.0057(9) -0.0098(9)
C37 0.0381(15) 0.0261(13) 0.0418(15) 0.0078(11) -0.0079(12) -0.0086(11)
C38 0.0444(16) 0.0331(14) 0.0363(14) 0.0128(11) -0.0054(12) -0.0147(12)
C39 0.0308(13) 0.0360(14) 0.0270(12) 0.0057(10) -0.0020(10) -0.0132(11)
O6 0.0537(16) 0.044(2) 0.062(2) 0.0037(15) 0.0080(15) -0.0065(15)
C40 0.054(2) 0.043(2) 0.057(2) -0.0054(17) 0.0006(17) -0.0128(16)
C41 0.058(2) 0.0444(19) 0.063(2) -0.0017(18) 0.0086(18) -0.0103(16)
C42 0.062(2) 0.0475(19) 0.070(3) -0.004(2) 0.006(2) -0.0088(17)
C43 0.062(2) 0.044(2) 0.064(2) 0.003(2) 0.008(2) -0.0120(18)
O6B 0.057(2) 0.042(3) 0.060(3) 0.000(2) 0.005(2) -0.010(2)
C40B 0.057(3) 0.042(3) 0.060(3) -0.003(2) 0.003(2) -0.010(2)
C41B 0.056(3) 0.044(3) 0.062(3) -0.002(3) 0.004(3) -0.012(2)
C42B 0.060(3) 0.045(2) 0.061(3) 0.000(2) 0.008(3) -0.012(2)
C43B 0.060(3) 0.042(3) 0.063(3) -0.001(2) 0.007(3) -0.009(2)
C44B 0.021(5) 0.035(5) 0.033(5) 0.009(4) -0.011(4) -0.010(4)
O7A 0.070(3) 0.103(3) 0.045(2) 0.0252(19) -0.0086(17) -0.053(3)
O7B 0.086(5) 0.092(5) 0.051(4) 0.017(4) 0.015(4) -0.039(4)
C45 0.073(2) 0.071(2) 0.055(2) -0.0163(18) -0.0020(18) -0.026(2)
C46 0.075(2) 0.087(3) 0.057(2) 0.0024(19) -0.0020(18) -0.055(2)
C47 0.085(3) 0.111(3) 0.054(2) -0.036(2) 0.021(2) -0.050(3)
C48 0.062(2) 0.0431(18) 0.080(3) -0.0011(17) -0.0082(19) -0.0252(16)

loop_
_atom_type_symbol
_atom_type_description
_atom_type_scat_dispersion_real
_atom_type_scat_dispersion_imag
_atom_type_scat_source
C C 0.0033 0.0016 'International Tables Vol C Tables 4.2.6.8 and 6.1.1.4'
H H 0.0000 0.0000 'International Tables Vol C Tables 4.2.6.8 and 6.1.1.4'
N N 0.0061 0.0033 'International Tables Vol C Tables 4.2.6.8 and 6.1.1.4'
O O 0.0106 0.0060 'International Tables Vol C Tables 4.2.6.8 and 6.1.1.4'
Cl Cl 0.1484 0.1585 'International Tables Vol C Tables 4.2.6.8 and 6.1.1.4'
Zn Zn 0.2839 1.4301 'International Tables Vol C Tables 4.2.6.8 and 6.1.1.4'

loop_
_geom_angle_atom_site_label_1
_geom_angle_atom_site_label_2
_geom_angle_atom_site_label_3
_geom_angle
_geom_angle_site_symmetry_1
_geom_angle_site_symmetry_3
_geom_angle_publ_flag
O1 Zn1 O1 75.09(6) . 2_666 ?
O1 Zn1 O2 105.65(6) . . ?
O1 Zn1 O2 178.71(6) 2_666 . ?
O1 Zn1 N1 152.47(6) . 2_666 ?
O1 Zn1 N1 77.71(6) 2_666 2_666 ?
O2 Zn1 N1 101.63(7) . 2_666 ?
O1 Zn1 N2 89.89(7) . . ?
O1 Zn1 N2 102.11(7) 2_666 . ?
O2 Zn1 N2 76.87(6) . . ?
N1 Zn1 N2 99.90(7) 2_666 . ?
O1 Zn1 O5 92.13(6) . . ?
O1 Zn1 O5 105.21(6) 2_666 . ?
O2 Zn1 O5 75.88(6) . . ?
N1 Zn1 O5 90.95(6) 2_666 . ?
N2 Zn1 O5 152.19(6) . . ?
O2 Zn2 O4 100.67(6) . . ?
O2 Zn2 N4 121.01(7) . . ?
O4 Zn2 N4 98.64(7) . . ?
O2 Zn2 N3 117.64(7) . . ?
O4 Zn2 N3 81.64(7) . . ?
N4 Zn2 N3 120.04(8) . . ?
O2 Zn2 O5 79.28(6) . . ?
O4 Zn2 O5 178.96(6) . . ?
N4 Zn2 O5 80.53(7) . . ?
N3 Zn2 O5 99.31(7) . . ?
C1 O1 Zn1 138.46(14) . . ?
C1 O1 Zn1 115.47(13) . 2_666 ?
Zn1 O1 Zn1 104.91(6) . 2_666 ?
C11 O2 Zn2 133.41(14) . . ?
C11 O2 Zn1 115.89(13) . . ?
Zn2 O2 Zn1 104.18(7) . . ?
C21 O4 Zn2 111.54(14) . . ?
C31 O5 Zn2 111.40(13) . . ?
C31 O5 Zn1 126.98(13) . . ?
Zn2 O5 Zn1 98.54(6) . . ?
C9 N1 C6 119.14(19) . . ?
C9 N1 Zn1 127.81(16) . 2_666 ?
C6 N1 Zn1 113.03(14) . 2_666 ?
C19 N2 C16 119.0(2) . . ?
C19 N2 Zn1 127.67(16) . . ?
C16 N2 Zn1 112.84(14) . . ?
C29 N3 C26 119.0(2) . . ?
C29 N3 Zn2 130.67(17) . . ?
C26 N3 Zn2 109.92(15) . . ?
C39 N4 C36 120.0(2) . . ?
C39 N4 Zn2 126.97(17) . . ?
C36 N4 Zn2 112.84(14) . . ?
O1 C1 C2 125.5(2) . . ?
O1 C1 C6 117.11(19) . . ?
C2 C1 C6 117.4(2) . . ?
C1 C2 C3 121.3(2) . . ?
C4 C3 C2 120.9(2) . . ?
C3 C4 C5 121.3(2) . . ?
C3 C4 Cl2 119.09(19) . . ?
C5 C4 Cl2 119.57(19) . . ?
C7 C5 C6 116.9(2) . . ?
C7 C5 C4 125.9(2) . . ?
C6 C5 C4 117.1(2) . . ?
N1 C6 C5 122.1(2) . . ?
N1 C6 C1 116.25(19) . . ?
C5 C6 C1 121.6(2) . . ?
C8 C7 C5 119.9(2) . . ?
C7 C8 C9 119.4(2) . . ?
N1 C9 C8 122.5(2) . . ?
O2 C11 C12 124.8(2) . . ?
O2 C11 C16 117.14(19) . . ?
C12 C11 C16 118.1(2) . . ?
C11 C12 C13 120.7(2) . . ?
C14 C13 C12 121.3(2) . . ?
C13 C14 C15 121.1(2) . . ?
C13 C14 Cl4 119.14(18) . . ?
C15 C14 Cl4 119.73(18) . . ?
C14 C15 C17 125.6(2) . . ?
C14 C15 C16 117.2(2) . . ?
C17 C15 C16 117.2(2) . . ?
N2 C16 C15 122.0(2) . . ?
N2 C16 C11 116.47(19) . . ?
C15 C16 C11 121.5(2) . . ?
C18 C17 C15 119.6(2) . . ?
C17 C18 C19 119.6(2) . . ?
N2 C19 C18 122.7(2) . . ?
O4 C21 C22 124.3(2) . . ?
O4 C21 C26 119.3(2) . . ?
C22 C21 C26 116.4(2) . . ?
C21 C22 C23 121.4(2) . . ?
C24 C23 C22 121.6(2) . . ?
C23 C24 C25 120.9(2) . . ?
C23 C24 Cl6 120.1(2) . . ?
C25 C24 Cl6 119.0(2) . . ?
C27 C25 C26 117.5(2) . . ?
C27 C25 C24 125.6(2) . . ?
C26 C25 C24 117.0(2) . . ?
N3 C26 C25 121.8(2) . . ?
N3 C26 C21 115.6(2) . . ?
C25 C26 C21 122.6(2) . . ?
C28 C27 C25 119.7(2) . . ?
C27 C28 C29 119.5(2) . . ?
N3 C29 C28 122.5(2) . . ?
O5 C31 C32 124.6(2) . . ?
O5 C31 C36 118.67(19) . . ?
C32 C31 C36 116.8(2) . . ?
C31 C32 C33 121.5(2) . . ?
C34 C33 C32 121.3(2) . . ?
C33 C34 C35 120.8(2) . . ?
C33 C34 Cl8 119.88(19) . . ?
C35 C34 Cl8 119.28(19) . . ?
C34 C35 C37 125.8(2) . . ?
C34 C35 C36 117.4(2) . . ?
C37 C35 C36 116.8(2) . . ?
N4 C36 C35 121.4(2) . . ?
N4 C36 C31 116.5(2) . . ?
C35 C36 C31 122.1(2) . . ?
C38 C37 C35 120.4(2) . . ?
C37 C38 C39 119.3(2) . . ?
N4 C39 C38 122.0(2) . . ?
C43 O6 C40 109.7(4) . . ?
O6 C40 C41 107.1(4) . . ?
C42 C41 C40 105.3(5) . . ?
C41 C42 C43 106.9(5) . . ?
O6 C43 C42 106.4(4) . . ?
C40B O6B C43B 101.1(13) . . ?
O6B C40B C41B 103.2(12) . . ?
C42B C41B C40B 106.2(12) . . ?
C41B C42B C43B 104.1(12) . . ?
C44B C43B O6B 108.2(16) . . ?
C44B C43B C42B 115.1(19) . . ?
O6B C43B C42B 107.0(14) . . ?
C45 O7A C48 103.2(3) . . ?
C48 O7B C45 107.6(7) . . ?
O7A C45 C46 106.0(3) . . ?
C46 C45 O7B 104.0(4) . . ?
C45 C46 C47 103.5(3) . . ?
C48 C47 C46 105.8(3) . . ?
O7B C48 C47 112.5(5) . . ?
C47 C48 O7A 100.4(3) . . ?

loop_
_geom_bond_atom_site_label_1
_geom_bond_atom_site_label_2
_geom_bond_distance
_geom_bond_site_symmetry_2
_geom_bond_publ_flag
Zn1 O1 2.0721(15) . ?
Zn1 O1 2.0897(15) 2_666 ?
Zn1 O2 2.0975(15) . ?
Zn1 N1 2.1271(19) 2_666 ?
Zn1 N2 2.1624(19) . ?
Zn1 O5 2.1742(15) . ?
Zn2 O2 2.0117(15) . ?
Zn2 O4 2.0220(15) . ?
Zn2 N4 2.0483(19) . ?
Zn2 N3 2.074(2) . ?
Zn2 O5 2.1044(15) . ?
Cl2 C4 1.744(2) . ?
Cl4 C14 1.740(2) . ?
Cl6 C24 1.744(3) . ?
Cl8 C34 1.748(2) . ?
O1 C1 1.316(3) . ?
O2 C11 1.332(3) . ?
O4 C21 1.306(3) . ?
O5 C31 1.324(3) . ?
N1 C9 1.316(3) . ?
N1 C6 1.363(3) . ?
N2 C19 1.321(3) . ?
N2 C16 1.363(3) . ?
N3 C29 1.321(3) . ?
N3 C26 1.364(3) . ?
N4 C39 1.322(3) . ?
N4 C36 1.364(3) . ?
C1 C2 1.376(3) . ?
C1 C6 1.441(3) . ?
C2 C3 1.404(3) . ?
C3 C4 1.360(4) . ?
C4 C5 1.419(3) . ?
C5 C7 1.413(3) . ?
C5 C6 1.415(3) . ?
C7 C8 1.363(4) . ?
C8 C9 1.404(3) . ?
C11 C12 1.376(3) . ?
C11 C16 1.433(3) . ?
C12 C13 1.405(3) . ?
C13 C14 1.361(3) . ?
C14 C15 1.415(3) . ?
C15 C17 1.417(3) . ?
C15 C16 1.419(3) . ?
C17 C18 1.363(3) . ?
C18 C19 1.402(4) . ?
C21 C22 1.388(3) . ?
C21 C26 1.447(3) . ?
C22 C23 1.398(4) . ?
C23 C24 1.366(4) . ?
C24 C25 1.421(3) . ?
C25 C27 1.409(4) . ?
C25 C26 1.412(3) . ?
C27 C28 1.363(4) . ?
C28 C29 1.400(4) . ?
C31 C32 1.383(3) . ?
C31 C36 1.439(3) . ?
C32 C33 1.402(3) . ?
C33 C34 1.364(3) . ?
C34 C35 1.412(3) . ?
C35 C37 1.416(3) . ?
C35 C36 1.418(3) . ?
C37 C38 1.364(4) . ?
C38 C39 1.401(4) . ?
O6 C43 1.436(6) . ?
O6 C40 1.438(6) . ?
C40 C41 1.494(6) . ?
C41 C42 1.458(7) . ?
C42 C43 1.493(7) . ?
O6B C40B 1.448(15) . ?
O6B C43B 1.450(14) . ?
C40B C41B 1.531(15) . ?
C41B C42B 1.449(15) . ?
C42B C43B 1.482(15) . ?
C43B C44B 1.42(3) . ?
O7A C45 1.414(5) . ?
O7A C48 1.486(5) . ?
O7B C48 1.301(11) . ?
O7B C45 1.512(12) . ?
C45 C46 1.488(5) . ?
C46 C47 1.494(5) . ?
C47 C48 1.448(5) . ?

loop_
_geom_torsion_atom_site_label_1
_geom_torsion_atom_site_label_2
_geom_torsion_atom_site_label_3
_geom_torsion_atom_site_label_4
_geom_torsion
_geom_torsion_site_symmetry_1
_geom_torsion_site_symmetry_2
_geom_torsion_site_symmetry_3
_geom_torsion_site_symmetry_4
_geom_torsion_publ_flag
Zn1 O1 C1 C2 -6.1(4) . . . . ?
Zn1 O1 C1 C2 -171.48(18) 2_666 . . . ?
Zn1 O1 C1 C6 172.91(15) . . . . ?
Zn1 O1 C1 C6 7.5(2) 2_666 . . . ?
O1 C1 C2 C3 -174.5(2) . . . . ?
C6 C1 C2 C3 6.5(3) . . . . ?
C1 C2 C3 C4 -2.2(4) . . . . ?
C2 C3 C4 C5 -3.4(4) . . . . ?
C2 C3 C4 Cl2 173.69(19) . . . . ?
C3 C4 C5 C7 -174.6(2) . . . . ?
Cl2 C4 C5 C7 8.3(4) . . . . ?
C3 C4 C5 C6 4.3(4) . . . . ?
Cl2 C4 C5 C6 -172.83(17) . . . . ?
C9 N1 C6 C5 1.1(3) . . . . ?
Zn1 N1 C6 C5 179.52(17) 2_666 . . . ?
C9 N1 C6 C1 -178.6(2) . . . . ?
Zn1 N1 C6 C1 -0.1(2) 2_666 . . . ?
C7 C5 C6 N1 -0.4(3) . . . . ?
C4 C5 C6 N1 -179.4(2) . . . . ?
C7 C5 C6 C1 179.2(2) . . . . ?
C4 C5 C6 C1 0.2(3) . . . . ?
O1 C1 C6 N1 -4.9(3) . . . . ?
C2 C1 C6 N1 174.18(19) . . . . ?
O1 C1 C6 C5 175.4(2) . . . . ?
C2 C1 C6 C5 -5.5(3) . . . . ?
C6 C5 C7 C8 -0.1(4) . . . . ?
C4 C5 C7 C8 178.8(2) . . . . ?
C5 C7 C8 C9 -0.1(4) . . . . ?
C6 N1 C9 C8 -1.3(3) . . . . ?
Zn1 N1 C9 C8 -179.44(17) 2_666 . . . ?
C7 C8 C9 N1 0.8(4) . . . . ?
Zn2 O2 C11 C12 26.6(3) . . . . ?
Zn1 O2 C11 C12 173.08(18) . . . . ?
Zn2 O2 C11 C16 -152.89(15) . . . . ?
Zn1 O2 C11 C16 -6.4(2) . . . . ?
O2 C11 C12 C13 -178.5(2) . . . . ?
C16 C11 C12 C13 0.9(3) . . . . ?
C11 C12 C13 C14 0.4(4) . . . . ?
C12 C13 C14 C15 -1.4(4) . . . . ?
C12 C13 C14 Cl4 179.04(18) . . . . ?
C13 C14 C15 C17 -179.1(2) . . . . ?
Cl4 C14 C15 C17 0.5(3) . . . . ?
C13 C14 C15 C16 1.0(3) . . . . ?
Cl4 C14 C15 C16 -179.44(17) . . . . ?
C19 N2 C16 C15 0.6(3) . . . . ?
Zn1 N2 C16 C15 -171.93(16) . . . . ?
C19 N2 C16 C11 179.2(2) . . . . ?
Zn1 N2 C16 C11 6.7(2) . . . . ?
C14 C15 C16 N2 179.0(2) . . . . ?
C17 C15 C16 N2 -1.0(3) . . . . ?
C14 C15 C16 C11 0.4(3) . . . . ?
C17 C15 C16 C11 -179.5(2) . . . . ?
O2 C11 C16 N2 -0.5(3) . . . . ?
C12 C11 C16 N2 -180.0(2) . . . . ?
O2 C11 C16 C15 178.19(19) . . . . ?
C12 C11 C16 C15 -1.3(3) . . . . ?
C14 C15 C17 C18 -179.7(2) . . . . ?
C16 C15 C17 C18 0.2(3) . . . . ?
C15 C17 C18 C19 0.9(4) . . . . ?
C16 N2 C19 C18 0.6(3) . . . . ?
Zn1 N2 C19 C18 171.84(18) . . . . ?
C17 C18 C19 N2 -1.3(4) . . . . ?
Zn2 O4 C21 C22 -167.38(19) . . . . ?
Zn2 O4 C21 C26 12.2(2) . . . . ?
O4 C21 C22 C23 -178.3(2) . . . . ?
C26 C21 C22 C23 2.1(3) . . . . ?
C21 C22 C23 C24 -0.3(4) . . . . ?
C22 C23 C24 C25 -0.7(4) . . . . ?
C22 C23 C24 Cl6 178.8(2) . . . . ?
C23 C24 C25 C27 179.5(3) . . . . ?
Cl6 C24 C25 C27 0.1(4) . . . . ?
C23 C24 C25 C26 -0.3(4) . . . . ?
Cl6 C24 C25 C26 -179.71(18) . . . . ?
C29 N3 C26 C25 -1.7(3) . . . . ?
Zn2 N3 C26 C25 171.98(17) . . . . ?
C29 N3 C26 C21 178.2(2) . . . . ?
Zn2 N3 C26 C21 -8.2(2) . . . . ?
C27 C25 C26 N3 2.2(3) . . . . ?
C24 C25 C26 N3 -178.0(2) . . . . ?
C27 C25 C26 C21 -177.6(2) . . . . ?
C24 C25 C26 C21 2.2(3) . . . . ?
O4 C21 C26 N3 -2.5(3) . . . . ?
C22 C21 C26 N3 177.0(2) . . . . ?
O4 C21 C26 C25 177.3(2) . . . . ?
C22 C21 C26 C25 -3.1(3) . . . . ?
C26 C25 C27 C28 -1.2(4) . . . . ?
C24 C25 C27 C28 179.0(2) . . . . ?
C25 C27 C28 C29 -0.3(4) . . . . ?
C26 N3 C29 C28 0.1(4) . . . . ?
Zn2 N3 C29 C28 -172.09(18) . . . . ?
C27 C28 C29 N3 1.0(4) . . . . ?
Zn2 O5 C31 C32 -178.52(18) . . . . ?
Zn1 O5 C31 C32 -58.9(3) . . . . ?
Zn2 O5 C31 C36 1.5(2) . . . . ?
Zn1 O5 C31 C36 121.12(18) . . . . ?
O5 C31 C32 C33 -177.2(2) . . . . ?
C36 C31 C32 C33 2.8(3) . . . . ?
C31 C32 C33 C34 -0.5(4) . . . . ?
C32 C33 C34 C35 -1.4(4) . . . . ?
C32 C33 C34 Cl8 177.52(19) . . . . ?
C33 C34 C35 C37 180.0(2) . . . . ?
Cl8 C34 C35 C37 1.1(4) . . . . ?
C33 C34 C35 C36 0.8(4) . . . . ?
Cl8 C34 C35 C36 -178.15(18) . . . . ?
C39 N4 C36 C35 -1.2(3) . . . . ?
Zn2 N4 C36 C35 -176.59(17) . . . . ?
C39 N4 C36 C31 178.6(2) . . . . ?
Zn2 N4 C36 C31 3.2(2) . . . . ?
C34 C35 C36 N4 -178.5(2) . . . . ?
C37 C35 C36 N4 2.2(3) . . . . ?
C34 C35 C36 C31 1.7(3) . . . . ?
C37 C35 C36 C31 -177.6(2) . . . . ?
O5 C31 C36 N4 -3.2(3) . . . . ?
C32 C31 C36 N4 176.79(19) . . . . ?
O5 C31 C36 C35 176.6(2) . . . . ?
C32 C31 C36 C35 -3.4(3) . . . . ?
C34 C35 C37 C38 179.3(2) . . . . ?
C36 C35 C37 C38 -1.5(4) . . . . ?
C35 C37 C38 C39 -0.1(4) . . . . ?
C36 N4 C39 C38 -0.6(4) . . . . ?
Zn2 N4 C39 C38 174.14(19) . . . . ?
C37 C38 C39 N4 1.2(4) . . . . ?
C43 O6 C40 C41 7.8(7) . . . . ?
O6 C40 C41 C42 -18.5(7) . . . . ?
C40 C41 C42 C43 21.9(8) . . . . ?
C40 O6 C43 C42 5.8(8) . . . . ?
C41 C42 C43 O6 -17.5(9) . . . . ?
C43B O6B C40B C41B -40(2) . . . . ?
O6B C40B C41B C42B 26(2) . . . . ?
C40B C41B C42B C43B -1(3) . . . . ?
C40B O6B C43B C44B -83.1(17) . . . . ?
C40B O6B C43B C42B 41(2) . . . . ?
C41B C42B C43B C44B 95.5(19) . . . . ?
C41B C42B C43B O6B -25(3) . . . . ?
C48 O7A C45 C46 36.7(4) . . . . ?
C48 O7B C45 C46 -24.9(8) . . . . ?
O7A C45 C46 C47 -13.0(5) . . . . ?
O7B C45 C46 C47 24.1(6) . . . . ?
C45 C46 C47 C48 -16.3(5) . . . . ?
C45 O7B C48 C47 15.0(9) . . . . ?
C46 C47 C48 O7B 0.9(7) . . . . ?
C46 C47 C48 O7A 37.7(4) . . . . ?
C45 O7A C48 C47 -46.2(4) . . . . ?
